data_7150062
loop_
_publ_author_name
'Lemi\`egre, Lo\"ic'
'Stevens, Richard L.'
'Combret, Jean-Claude'
'Maddaluno, Jacques'

_publ_section_title
;
 Ring fission of chiral cyclic acetals plus intramolecular [4 + 2]
 cycloaddition: a sequential access to medium-size lactones.
 Application to the synthesis of carbasugars.
;
_journal_issue 7
_journal_name_full 'Organic &amp; biomolecular chemistry'
_journal_page_first 1308
_journal_page_last 1318
_journal_paper_doi 10.1039/b419381d
_journal_volume 3
_journal_year 2005
_chemical_formula_moiety 'C18 H22 O4'
_chemical_formula_sum 'C18 H22 O4'
_chemical_formula_weight 302.36
_chemical_name_common
;
2-hydroxy-3,6,11-trimethyl-1,2,4a,13a-tetrahydro-5,12-dioxa-
dibenzo(a,e)cyclo-nonan-13-one
;
_chemical_name_systematic
;
?
;
_space_group_IT_number 4
_symmetry_cell_setting monoclinic
_symmetry_space_group_name_Hall 'P 2yb'
_symmetry_space_group_name_H-M 'P 1 21 1'
_atom_sites_solution_hydrogens geom
_atom_sites_solution_primary direct
_atom_sites_solution_secondary difmap
_audit_creation_method SHELXL-97
_cell_angle_alpha 90.00
_cell_angle_beta 95.1590(10)
_cell_angle_gamma 90.00
_cell_formula_units_Z 8
_cell_length_a 10.0036(7)
_cell_length_b 27.0011(18)
_cell_length_c 12.1811(8)
_cell_measurement_temperature 296(2)
_cell_volume 3276.9(4)
_computing_structure_refinement 'SHELXL-97 (Sheldrick, 1997)'
_computing_structure_solution 'SHELXS-97 (Sheldrick, 1990)'
_diffrn_ambient_temperature 296(2)
_diffrn_measured_fraction_theta_full 0.997
_diffrn_measured_fraction_theta_max 0.997
_diffrn_radiation_monochromator graphite
_diffrn_radiation_source 'fine-focus sealed tube'
_diffrn_radiation_type MoK\a
_diffrn_radiation_wavelength 0.71073
_diffrn_reflns_av_R_equivalents 0.0224
_diffrn_reflns_av_sigmaI/netI 0.0366
_diffrn_reflns_limit_h_max 12
_diffrn_reflns_limit_h_min -12
_diffrn_reflns_limit_k_max 33
_diffrn_reflns_limit_k_min -33
_diffrn_reflns_limit_l_max 15
_diffrn_reflns_limit_l_min -15
_diffrn_reflns_number 26441
_diffrn_reflns_theta_full 26.41
_diffrn_reflns_theta_max 26.41
_diffrn_reflns_theta_min 1.84
_exptl_absorpt_coefficient_mu 0.086
_exptl_absorpt_correction_T_max 1.000000
_exptl_absorpt_correction_T_min 0.744898
_exptl_absorpt_correction_type empirical
_exptl_crystal_colour Colourless
_exptl_crystal_density_diffrn 1.226
_exptl_crystal_density_method 'not measured'
_exptl_crystal_description Prismatic
_exptl_crystal_F_000 1296
_exptl_crystal_size_max 1.60
_exptl_crystal_size_mid 0.67
_exptl_crystal_size_min 0.35
_refine_diff_density_max 0.144
_refine_diff_density_min -0.164
_refine_diff_density_rms 0.027
_refine_ls_abs_structure_details 'Flack H D (1983), Acta Cryst. A39, 876-881'
_refine_ls_abs_structure_Flack 0.3(6)
_refine_ls_extinction_coef 0.0008(3)
_refine_ls_extinction_expression Fc^*^=kFc[1+0.001xFc^2^\l^3^/sin(2\q)]^-1/4^
_refine_ls_extinction_method SHELXL
_refine_ls_goodness_of_fit_ref 1.035
_refine_ls_hydrogen_treatment mixed
_refine_ls_matrix_type full
_refine_ls_number_parameters 1146
_refine_ls_number_reflns 13096
_refine_ls_number_restraints 1
_refine_ls_restrained_S_all 1.035
_refine_ls_R_factor_all 0.0581
_refine_ls_R_factor_gt 0.0450
_refine_ls_shift/su_max 0.087
_refine_ls_shift/su_mean 0.005
_refine_ls_structure_factor_coef Fsqd
_refine_ls_weighting_details 'calc w=1/[\s^2^(Fo^2^)+(0.0394P)^2^+0.0000P] where P=(Fo^2^+2Fc^2^)/3'
_refine_ls_weighting_scheme calc
_refine_ls_wR_factor_gt 0.0854
_refine_ls_wR_factor_ref 0.0901
_reflns_number_gt 10487
_reflns_number_total 13096
_reflns_threshold_expression >2sigma(I)
_cod_data_source_file b419381d.txt
_cod_data_source_block ll478m
_cod_original_sg_symbol_H-M P21
_cod_database_code 7150062

loop_
_symmetry_equiv_pos_as_xyz
'x, y, z'
'-x, y+1/2, -z'

loop_
_atom_site_label
_atom_site_type_symbol
_atom_site_fract_x
_atom_site_fract_y
_atom_site_fract_z
_atom_site_U_iso_or_equiv
_atom_site_adp_type
_atom_site_occupancy
_atom_site_symmetry_multiplicity
_atom_site_calc_flag
_atom_site_refinement_flags
_atom_site_disorder_assembly
_atom_site_disorder_group
C1A C 0.1024(2) 0.55467(8) 0.36895(19) 0.0434(5) Uani 1 1 d . . .
C3A C 0.2793(2) 0.58482(9) 0.49933(18) 0.0440(5) Uani 1 1 d . . .
C4A C 0.3152(2) 0.63824(9) 0.47985(19) 0.0447(6) Uani 1 1 d . . .
C5A C 0.3119(2) 0.65693(8) 0.37163(18) 0.0446(5) Uani 1 1 d . . .
C6A C 0.2909(2) 0.62345(10) 0.27074(18) 0.0455(5) Uani 1 1 d . . .
C8A C 0.0413(2) 0.63094(9) 0.26090(19) 0.0460(5) Uani 1 1 d . . .
C9A C -0.0064(2) 0.57971(8) 0.29641(19) 0.0460(5) Uani 1 1 d . . .
C11A C 0.2907(4) 0.56582(13) 0.6153(2) 0.0637(7) Uani 1 1 d . . .
C12A C 0.3938(3) 0.63190(14) 0.1896(2) 0.0642(7) Uani 1 1 d . . .
C13A C 0.3400(2) 0.67052(10) 0.5675(2) 0.0535(6) Uani 1 1 d . . .
C14A C 0.3620(3) 0.72011(11) 0.5506(3) 0.0696(8) Uani 1 1 d . . .
C15A C 0.3567(3) 0.73871(11) 0.4464(3) 0.0751(9) Uani 1 1 d . . .
C16A C 0.3317(3) 0.70702(10) 0.3577(3) 0.0605(7) Uani 1 1 d . . .
C17A C -0.0613(2) 0.65313(11) 0.1798(2) 0.0553(6) Uani 1 1 d . . .
C18A C -0.1622(2) 0.62931(11) 0.1259(2) 0.0567(6) Uani 1 1 d . . .
C19A C -0.1823(3) 0.57490(12) 0.1410(2) 0.0650(7) Uani 1 1 d . . .
C20A C -0.0597(3) 0.54979(11) 0.1978(3) 0.0608(7) Uani 1 1 d . . .
C22A C -0.2672(3) 0.65516(18) 0.0504(3) 0.0795(10) Uani 1 1 d . . .
C1B C 0.8833(2) 0.59671(8) 0.7510(2) 0.0490(6) Uani 1 1 d . . .
C3B C 1.0805(3) 0.58892(9) 0.8816(2) 0.0546(6) Uani 1 1 d . . .
C4B C 1.1805(2) 0.63155(9) 0.87621(17) 0.0499(5) Uani 1 1 d . . .
C5B C 1.1347(2) 0.67949(9) 0.84863(18) 0.0515(6) Uani 1 1 d . . .
C6B C 0.9864(3) 0.69314(9) 0.8359(2) 0.0551(6) Uani 1 1 d . . .
C8B C 0.9483(3) 0.66899(8) 0.6376(2) 0.0477(6) Uani 1 1 d . . .
C9B C 0.8584(2) 0.62266(8) 0.64232(19) 0.0443(5) Uani 1 1 d . . .
C11B C 1.1368(4) 0.53884(12) 0.9122(3) 0.0759(9) Uani 1 1 d . . .
C12B C 0.9571(4) 0.73939(12) 0.9008(3) 0.0733(9) Uani 1 1 d . . .
C13B C 1.3174(3) 0.62269(13) 0.8896(2) 0.0657(7) Uani 1 1 d . . .
C14B C 1.4089(3) 0.66028(16) 0.8775(2) 0.0793(9) Uani 1 1 d . . .
C15B C 1.3643(3) 0.70701(15) 0.8500(3) 0.0773(9) Uani 1 1 d . . .
C16B C 1.2289(3) 0.71644(11) 0.8361(2) 0.0649(7) Uani 1 1 d . . .
C17B C 0.9109(3) 0.69680(9) 0.5342(2) 0.0539(6) Uani 1 1 d . . .
C18B C 0.7969(3) 0.69220(8) 0.4704(2) 0.0526(6) Uani 1 1 d . . .
C19B C 0.6918(3) 0.65534(9) 0.4965(2) 0.0538(6) Uani 1 1 d . . .
C20B C 0.7120(2) 0.63632(10) 0.6129(2) 0.0537(6) Uani 1 1 d . . .
C22B C 0.7625(4) 0.72276(13) 0.3690(3) 0.0736(8) Uani 1 1 d . . .
C1C C 0.5938(2) 0.48774(8) 0.3973(2) 0.0470(5) Uani 1 1 d . . .
C3C C 0.4177(2) 0.45627(9) 0.2681(2) 0.0497(6) Uani 1 1 d . . .
C4C C 0.3840(2) 0.40252(8) 0.28914(19) 0.0458(5) Uani 1 1 d . . .
C5C C 0.3876(2) 0.38484(9) 0.3972(2) 0.0490(6) Uani 1 1 d . . .
C6C C 0.4054(2) 0.41898(11) 0.4964(2) 0.0518(6) Uani 1 1 d . . .
C8C C 0.6545(2) 0.41217(8) 0.5095(2) 0.0468(5) Uani 1 1 d . . .
C9C C 0.7022(2) 0.46306(8) 0.4715(2) 0.0475(5) Uani 1 1 d . . .
C11C C 0.4040(4) 0.47448(14) 0.1515(3) 0.0684(8) Uani 1 1 d . . .
C12C C 0.3002(3) 0.41114(17) 0.5769(3) 0.0724(8) Uani 1 1 d . . .
C13C C 0.3611(3) 0.36965(11) 0.2019(3) 0.0623(7) Uani 1 1 d . . .
C14C C 0.3429(3) 0.32018(12) 0.2218(3) 0.0756(9) Uani 1 1 d . . .
C15C C 0.3460(3) 0.30258(12) 0.3265(3) 0.0785(10) Uani 1 1 d . . .
C16C C 0.3685(3) 0.33456(11) 0.4136(3) 0.0675(8) Uani 1 1 d . . .
C17C C 0.7577(3) 0.39096(11) 0.5927(2) 0.0558(6) Uani 1 1 d . . .
C18C C 0.8599(2) 0.41549(10) 0.64460(19) 0.0566(6) Uani 1 1 d . . .
C19C C 0.8792(3) 0.46961(11) 0.6262(3) 0.0646(7) Uani 1 1 d . . .
C20C C 0.7569(3) 0.49400(11) 0.5688(3) 0.0620(7) Uani 1 1 d . . .
C22C C 0.9650(4) 0.39114(19) 0.7207(3) 0.0796(10) Uani 1 1 d . . .
C1D C 0.7983(2) 0.44303(8) 0.01522(19) 0.0483(5) Uani 1 1 d . . .
C3D C 0.6036(3) 0.44312(10) -0.1178(2) 0.0610(7) Uani 1 1 d . . .
C4D C 0.5114(3) 0.39886(11) -0.10881(19) 0.0702(8) Uani 1 1 d . . .
C5D C 0.5645(3) 0.35283(11) -0.0768(2) 0.0706(8) Uani 1 1 d . . .
C6D C 0.7137(3) 0.34327(9) -0.0592(2) 0.0634(7) Uani 1 1 d . . .
C8D C 0.7428(2) 0.37235(8) 0.13569(18) 0.0439(5) Uani 1 1 d . . .
C9D C 0.8286(2) 0.41898(8) 0.12582(19) 0.0436(5) Uani 1 1 d . . .
C11D C 0.5399(5) 0.49131(14) -0.1550(4) 0.0851(10) Uani 1 1 d . . .
C12D C 0.7621(6) 0.29725(13) -0.1171(3) 0.1000(15) Uani 1 1 d . . .
C13D C 0.3729(4) 0.40357(17) -0.1264(3) 0.0964(12) Uani 1 1 d . . .
C14D C 0.2900(5) 0.3638(2) -0.1134(3) 0.1241(18) Uani 1 1 d . . .
C15D C 0.3410(5) 0.3196(2) -0.0826(3) 0.1277(19) Uani 1 1 d . . .
C16D C 0.4761(4) 0.31399(15) -0.0636(3) 0.0963(12) Uani 1 1 d . . .
C17D C 0.7827(2) 0.34730(8) 0.24321(19) 0.0476(6) Uani 1 1 d . . .
C18D C 0.8985(2) 0.35320(8) 0.30370(19) 0.0467(5) Uani 1 1 d . . .
C19D C 1.0010(2) 0.38951(9) 0.27133(19) 0.0480(5) Uani 1 1 d . . .
C20D C 0.9749(2) 0.40748(9) 0.1532(2) 0.0486(6) Uani 1 1 d . . .
C22D C 0.9376(4) 0.32409(12) 0.4059(3) 0.0637(8) Uani 1 1 d . . .
H3A H 0.3266(17) 0.5619(6) 0.4546(14) 0.024(4) Uiso 1 1 d . . .
H6A H 0.3028(19) 0.5924(8) 0.2970(16) 0.032(5) Uiso 1 1 d . . .
H8A H 0.0529(19) 0.6507(7) 0.3263(17) 0.031(5) Uiso 1 1 d . . .
H9A H -0.080(2) 0.5859(7) 0.3455(16) 0.035(5) Uiso 1 1 d . . .
H11A H 0.257(3) 0.5329(12) 0.617(2) 0.084(9) Uiso 1 1 d . . .
H12A H 0.386(3) 0.6063(10) 0.129(2) 0.067(8) Uiso 1 1 d . . .
H13A H 0.345(2) 0.6583(8) 0.642(2) 0.049(6) Uiso 1 1 d . . .
H14A H 0.379(2) 0.7398(9) 0.610(2) 0.061(7) Uiso 1 1 d . . .
H15A H 0.370(3) 0.7725(12) 0.424(2) 0.083(9) Uiso 1 1 d . . .
H16A H 0.331(2) 0.7184(9) 0.287(2) 0.055(7) Uiso 1 1 d . . .
H17A H -0.051(2) 0.6900(10) 0.1692(19) 0.057(7) Uiso 1 1 d . . .
H19A H -0.198(2) 0.5588(9) 0.072(2) 0.056(7) Uiso 1 1 d . . .
H20A H -0.084(2) 0.5172(10) 0.2252(19) 0.066(8) Uiso 1 1 d . . .
H21A H -0.304(6) 0.582(3) 0.249(5) 0.21(3) Uiso 1 1 d . . .
H22A H -0.352(3) 0.6503(11) 0.071(3) 0.090(10) Uiso 1 1 d . . .
H3B H 1.016(2) 0.5976(8) 0.9296(18) 0.048(6) Uiso 1 1 d . . .
H6B H 0.935(2) 0.6660(9) 0.8622(19) 0.053(7) Uiso 1 1 d . . .
H8B H 1.045(2) 0.6589(7) 0.6434(15) 0.030(5) Uiso 1 1 d . . .
H9B H 0.8851(18) 0.6003(7) 0.5836(16) 0.030(5) Uiso 1 1 d . . .
H11B H 0.232(3) 0.5848(11) 0.661(2) 0.085(9) Uiso 1 1 d . . .
H12B H 0.480(3) 0.6232(12) 0.224(2) 0.089(10) Uiso 1 1 d . . .
H13B H 1.3408(19) 0.5892(8) 0.9144(16) 0.036(5) Uiso 1 1 d . . .
H14B H 1.502(4) 0.6504(11) 0.886(3) 0.104(11) Uiso 1 1 d . . .
H15B H 1.429(3) 0.7349(10) 0.841(2) 0.073(8) Uiso 1 1 d . . .
H16B H 1.194(3) 0.7481(13) 0.811(3) 0.099(11) Uiso 1 1 d . . .
H17B H 0.978(2) 0.7204(8) 0.5164(18) 0.052(6) Uiso 1 1 d . . .
H19B H 0.599(3) 0.6687(9) 0.4884(19) 0.062(7) Uiso 1 1 d . . .
H20B H 0.006(3) 0.5471(9) 0.147(2) 0.066(8) Uiso 1 1 d . . .
H21B H 0.638(3) 0.5962(13) 0.431(3) 0.103(13) Uiso 1 1 d . . .
H22B H -0.273(4) 0.6437(16) -0.026(4) 0.148(16) Uiso 1 1 d . . .
H3C H 0.368(2) 0.4752(8) 0.3125(17) 0.038(6) Uiso 1 1 d . . .
H6C H 0.403(2) 0.4526(9) 0.4752(17) 0.040(6) Uiso 1 1 d . . .
H8C H 0.644(2) 0.3890(8) 0.4481(18) 0.045(6) Uiso 1 1 d . . .
H9C H 0.767(2) 0.4569(8) 0.4279(17) 0.039(6) Uiso 1 1 d . . .
H11C H 0.384(3) 0.5659(9) 0.647(2) 0.064(8) Uiso 1 1 d . . .
H12C H 0.379(3) 0.6660(13) 0.156(3) 0.095(10) Uiso 1 1 d . . .
H13C H 0.353(3) 0.3813(10) 0.123(2) 0.077(9) Uiso 1 1 d . . .
H14C H 0.325(3) 0.2978(12) 0.164(3) 0.098(10) Uiso 1 1 d . . .
H15C H 0.327(3) 0.2731(13) 0.334(3) 0.089(11) Uiso 1 1 d . . .
H16C H 0.372(3) 0.3214(10) 0.490(2) 0.064(8) Uiso 1 1 d . . .
H17C H 0.742(2) 0.3586(9) 0.6059(18) 0.049(6) Uiso 1 1 d . . .
H19C H 0.893(3) 0.4843(10) 0.695(2) 0.065(8) Uiso 1 1 d . . .
H20C H 0.688(2) 0.6621(9) 0.6644(19) 0.054(6) Uiso 1 1 d . . .
H22C H -0.254(3) 0.6903(14) 0.051(3) 0.108(14) Uiso 1 1 d . . .
H3D H 0.683(2) 0.4337(7) -0.1606(17) 0.038(6) Uiso 1 1 d . . .
H6D H 0.763(2) 0.3695(9) -0.0861(19) 0.052(7) Uiso 1 1 d . . .
H8D H 0.647(2) 0.3809(7) 0.1293(15) 0.031(5) Uiso 1 1 d . . .
H9D H 0.7986(18) 0.4408(7) 0.1763(15) 0.028(5) Uiso 1 1 d . . .
H11D H 1.197(3) 0.5266(10) 0.858(2) 0.069(9) Uiso 1 1 d . . .
H12D H 0.994(3) 0.7689(13) 0.864(3) 0.097(11) Uiso 1 1 d . . .
H13D H 0.343(2) 0.4336(10) -0.142(2) 0.057(8) Uiso 1 1 d . . .
H14D H 0.202(3) 0.3741(11) -0.122(2) 0.085(10) Uiso 1 1 d . . .
H15D H 0.288(4) 0.2897(15) -0.070(3) 0.138(14) Uiso 1 1 d . . .
H16D H 0.515(3) 0.2837(12) -0.043(3) 0.096(11) Uiso 1 1 d . . .
H17D H 0.723(2) 0.3260(8) 0.2664(18) 0.046(6) Uiso 1 1 d . . .
H19D H 1.088(2) 0.3739(7) 0.2819(16) 0.040(5) Uiso 1 1 d . . .
H20D H 0.657(2) 0.6083(10) 0.6173(19) 0.059(7) Uiso 1 1 d . . .
H21D H 1.059(3) 0.4494(11) 0.336(2) 0.066(9) Uiso 1 1 d . . .
H22D H 0.670(3) 0.7406(12) 0.376(3) 0.097(10) Uiso 1 1 d . . .
H11E H 1.065(4) 0.5161(13) 0.917(3) 0.108(12) Uiso 1 1 d . . .
H12E H 0.998(2) 0.7333(9) 0.971(2) 0.059(7) Uiso 1 1 d . . .
H20E H 0.693(3) 0.4988(9) 0.618(2) 0.062(8) Uiso 1 1 d . . .
H22E H 0.825(3) 0.7437(11) 0.356(2) 0.080(11) Uiso 1 1 d . . .
H11F H 1.189(3) 0.5416(11) 0.984(3) 0.085(9) Uiso 1 1 d . . .
H12F H 0.853(3) 0.7443(10) 0.895(2) 0.082(9) Uiso 1 1 d . . .
H20F H 0.781(3) 0.5269(12) 0.546(2) 0.076(9) Uiso 1 1 d . . .
H22F H 0.739(3) 0.7010(12) 0.302(3) 0.088(10) Uiso 1 1 d . . .
H11G H 0.426(3) 0.5095(12) 0.153(2) 0.079(9) Uiso 1 1 d . . .
H12G H 0.211(3) 0.4102(10) 0.540(2) 0.072(8) Uiso 1 1 d . . .
H20G H 1.028(2) 0.4363(9) 0.1365(17) 0.050(6) Uiso 1 1 d . . .
H22G H 0.965(3) 0.4038(11) 0.786(3) 0.075(10) Uiso 1 1 d . . .
H11H H 0.306(3) 0.4689(12) 0.125(2) 0.099(10) Uiso 1 1 d . . .
H12H H 0.318(3) 0.3793(11) 0.614(2) 0.062(8) Uiso 1 1 d . . .
H20H H 1.003(2) 0.3820(9) 0.1009(19) 0.056(7) Uiso 1 1 d . . .
H22H H 1.051(3) 0.3941(11) 0.697(2) 0.085(10) Uiso 1 1 d . . .
H11I H 0.446(3) 0.4553(12) 0.104(2) 0.083(10) Uiso 1 1 d . . .
H12I H 0.309(3) 0.4357(12) 0.636(3) 0.098(11) Uiso 1 1 d . . .
H22I H 0.947(3) 0.3545(13) 0.722(2) 0.088(11) Uiso 1 1 d . . .
H11J H 0.606(3) 0.5167(10) -0.155(2) 0.063(8) Uiso 1 1 d . . .
H12J H 0.738(3) 0.3005(10) -0.192(3) 0.076(8) Uiso 1 1 d . . .
H22J H 0.857(3) 0.3070(10) 0.433(2) 0.077(8) Uiso 1 1 d . . .
H11K H 0.500(3) 0.4884(11) -0.233(3) 0.092(10) Uiso 1 1 d . . .
H12K H 0.717(3) 0.2699(14) -0.087(3) 0.099(11) Uiso 1 1 d . . .
H22K H 0.968(3) 0.3463(11) 0.462(2) 0.080(9) Uiso 1 1 d . . .
H11L H 0.475(3) 0.5004(12) -0.110(3) 0.095(12) Uiso 1 1 d . . .
H12L H 0.873(4) 0.2945(16) -0.109(4) 0.154(19) Uiso 1 1 d . . .
H22L H 1.000(4) 0.3016(15) 0.382(3) 0.117(13) Uiso 1 1 d . . .
H21C H 0.996(6) 0.456(2) 0.532(5) 0.20(3) Uiso 1 1 d . . .
O2A O 0.13810(14) 0.58310(5) 0.45628(12) 0.0448(3) Uani 1 1 d . . .
O7A O 0.16350(14) 0.63029(6) 0.20723(12) 0.0545(4) Uani 1 1 d . . .
O10A O 0.15678(16) 0.51610(6) 0.34995(14) 0.0567(4) Uani 1 1 d . . .
O21A O -0.2992(2) 0.56592(10) 0.1979(2) 0.0841(7) Uani 1 1 d . . .
O2B O 1.01546(15) 0.58651(5) 0.76975(13) 0.0518(4) Uani 1 1 d . . .
O7B O 0.93380(17) 0.70416(6) 0.72444(14) 0.0577(4) Uani 1 1 d . . .
O10B O 0.80261(17) 0.58732(7) 0.81461(15) 0.0671(5) Uani 1 1 d . . .
O21B O 0.69672(19) 0.61549(7) 0.41760(15) 0.0621(5) Uani 1 1 d . . .
O2C O 0.56002(13) 0.45882(5) 0.31099(12) 0.0473(4) Uani 1 1 d . . .
O7C O 0.53245(15) 0.41325(7) 0.56257(13) 0.0587(4) Uani 1 1 d . . .
O10C O 0.54080(16) 0.52664(6) 0.41484(15) 0.0624(4) Uani 1 1 d . . .
O21C O 0.9952(2) 0.47819(10) 0.5681(2) 0.0859(7) Uani 1 1 d . . .
O2D O 0.66508(16) 0.44906(6) -0.00530(13) 0.0556(4) Uani 1 1 d . . .
O7D O 0.76363(18) 0.33512(6) 0.05454(13) 0.0596(4) Uani 1 1 d . . .
O10D O 0.87886(18) 0.45406(7) -0.04831(15) 0.0700(5) Uani 1 1 d . . .
O21D O 0.9983(2) 0.42977(7) 0.34784(15) 0.0597(5) Uani 1 1 d . . .

loop_
_atom_site_aniso_label
_atom_site_aniso_U_11
_atom_site_aniso_U_22
_atom_site_aniso_U_33
_atom_site_aniso_U_23
_atom_site_aniso_U_13
_atom_site_aniso_U_12
C1A 0.0374(12) 0.0427(13) 0.0514(13) 0.0028(11) 0.0117(10) -0.0050(10)
C3A 0.0365(12) 0.0516(13) 0.0439(12) 0.0011(11) 0.0038(9) 0.0086(10)
C4A 0.0324(12) 0.0525(13) 0.0491(14) 0.0022(11) 0.0036(10) 0.0114(10)
C5A 0.0336(11) 0.0491(13) 0.0507(14) 0.0056(11) 0.0021(10) 0.0022(10)
C6A 0.0402(12) 0.0545(14) 0.0416(12) 0.0057(11) 0.0015(10) 0.0018(11)
C8A 0.0382(12) 0.0546(14) 0.0448(13) -0.0054(12) 0.0015(10) 0.0025(10)
C9A 0.0369(12) 0.0488(13) 0.0529(13) -0.0066(11) 0.0074(11) 0.0015(10)
C11A 0.0641(19) 0.0691(19) 0.0575(17) 0.0173(15) 0.0044(15) 0.0090(16)
C12A 0.0499(17) 0.091(2) 0.0527(16) 0.0037(17) 0.0102(13) 0.0009(15)
C13A 0.0488(15) 0.0581(16) 0.0533(16) -0.0075(13) 0.0033(12) 0.0042(12)
C14A 0.0635(18) 0.0653(18) 0.079(2) -0.0279(18) -0.0013(15) 0.0046(14)
C15A 0.073(2) 0.0476(16) 0.103(3) -0.0014(17) -0.0017(17) 0.0005(14)
C16A 0.0604(16) 0.0540(16) 0.0657(17) 0.0128(14) -0.0023(13) 0.0023(12)
C17A 0.0435(14) 0.0652(17) 0.0574(15) 0.0081(13) 0.0050(12) 0.0045(12)
C18A 0.0414(13) 0.0804(18) 0.0481(13) 0.0000(13) 0.0035(11) 0.0103(13)
C19A 0.0470(15) 0.090(2) 0.0570(16) -0.0221(15) -0.0035(12) -0.0074(14)
C20A 0.0533(17) 0.0601(17) 0.0678(18) -0.0144(14) -0.0007(14) -0.0038(13)
C22A 0.0461(18) 0.123(3) 0.067(2) 0.008(2) -0.0050(15) 0.0111(18)
C1B 0.0477(14) 0.0378(12) 0.0617(15) -0.0094(11) 0.0068(12) -0.0091(10)
C3B 0.0600(16) 0.0548(15) 0.0492(14) 0.0047(11) 0.0062(12) 0.0033(12)
C4B 0.0525(14) 0.0612(14) 0.0352(11) 0.0011(11) 0.0001(10) 0.0009(12)
C5B 0.0589(15) 0.0541(14) 0.0407(12) -0.0087(11) 0.0007(10) -0.0094(12)
C6B 0.0647(17) 0.0450(14) 0.0553(15) -0.0073(12) 0.0045(13) -0.0062(12)
C8B 0.0460(14) 0.0396(12) 0.0575(15) -0.0062(11) 0.0045(11) -0.0023(10)
C9B 0.0454(13) 0.0401(12) 0.0478(13) -0.0070(11) 0.0062(10) -0.0022(10)
C11B 0.074(2) 0.0659(19) 0.087(2) 0.0178(18) -0.001(2) 0.0068(17)
C12B 0.098(3) 0.0583(18) 0.064(2) -0.0079(16) 0.0079(19) 0.0083(18)
C13B 0.0672(19) 0.083(2) 0.0438(14) 0.0058(14) -0.0125(12) 0.0076(16)
C14B 0.0512(18) 0.126(3) 0.0561(17) -0.0033(17) -0.0184(14) -0.0165(19)
C15B 0.074(2) 0.100(3) 0.0560(17) -0.0063(17) -0.0067(15) -0.036(2)
C16B 0.074(2) 0.0639(17) 0.0557(15) -0.0079(13) 0.0006(13) -0.0169(15)
C17B 0.0635(16) 0.0429(13) 0.0560(15) -0.0019(11) 0.0097(13) -0.0097(12)
C18B 0.0610(16) 0.0443(13) 0.0527(14) -0.0086(11) 0.0058(12) 0.0074(11)
C19B 0.0431(14) 0.0563(14) 0.0619(16) -0.0076(12) 0.0039(11) 0.0081(12)
C20B 0.0439(14) 0.0555(15) 0.0627(16) -0.0071(14) 0.0101(12) -0.0031(12)
C22B 0.089(2) 0.068(2) 0.0640(19) 0.0048(16) 0.0040(17) 0.0044(19)
C1C 0.0346(12) 0.0412(12) 0.0673(15) -0.0064(11) 0.0164(10) -0.0038(10)
C3C 0.0368(12) 0.0533(14) 0.0595(15) 0.0015(12) 0.0067(11) 0.0055(11)
C4C 0.0300(11) 0.0516(13) 0.0551(14) -0.0021(11) 0.0000(10) 0.0008(9)
C5C 0.0295(11) 0.0528(14) 0.0646(16) 0.0038(12) 0.0033(10) -0.0027(10)
C6C 0.0373(13) 0.0602(16) 0.0585(15) 0.0060(13) 0.0084(11) -0.0041(11)
C8C 0.0395(12) 0.0459(13) 0.0552(14) -0.0051(11) 0.0048(10) 0.0008(10)
C9C 0.0339(12) 0.0482(13) 0.0618(15) -0.0112(11) 0.0115(11) -0.0002(10)
C11C 0.066(2) 0.074(2) 0.0646(19) 0.0090(16) -0.0011(16) 0.0068(16)
C12C 0.0441(17) 0.109(3) 0.0656(19) 0.012(2) 0.0117(14) -0.0059(17)
C13C 0.0482(15) 0.0696(18) 0.0679(18) -0.0083(14) -0.0014(13) -0.0042(12)
C14C 0.073(2) 0.0660(19) 0.087(2) -0.0211(19) 0.0014(17) -0.0164(15)
C15C 0.072(2) 0.0479(18) 0.114(3) -0.006(2) -0.0030(19) -0.0171(15)
C16C 0.0555(17) 0.0643(18) 0.082(2) 0.0191(17) 0.0039(15) -0.0080(13)
C17C 0.0503(15) 0.0550(16) 0.0623(16) -0.0002(13) 0.0061(12) 0.0016(12)
C18C 0.0378(13) 0.0798(18) 0.0528(14) -0.0058(13) 0.0071(11) 0.0030(12)
C19C 0.0454(15) 0.0790(19) 0.0690(18) -0.0241(15) 0.0028(13) -0.0062(13)
C20C 0.0522(16) 0.0580(17) 0.0759(19) -0.0204(15) 0.0070(15) -0.0051(13)
C22C 0.058(2) 0.118(3) 0.063(2) 0.008(2) 0.0038(16) 0.0128(19)
C1D 0.0578(15) 0.0359(11) 0.0519(14) -0.0033(10) 0.0096(12) -0.0033(11)
C3D 0.0709(17) 0.0641(16) 0.0469(14) 0.0105(12) -0.0015(13) 0.0067(14)
C4D 0.0781(19) 0.093(2) 0.0357(13) 0.0154(13) -0.0141(12) -0.0170(16)
C5D 0.096(2) 0.0730(18) 0.0386(13) 0.0104(13) -0.0167(14) -0.0235(16)
C6D 0.098(2) 0.0434(14) 0.0488(15) -0.0056(12) 0.0064(15) -0.0074(14)
C8D 0.0470(14) 0.0391(11) 0.0453(13) -0.0029(10) 0.0038(10) -0.0021(10)
C9D 0.0467(13) 0.0366(11) 0.0486(13) -0.0075(10) 0.0108(10) -0.0015(10)
C11D 0.090(3) 0.087(2) 0.077(2) 0.0297(19) 0.000(2) 0.009(2)
C12D 0.189(5) 0.0553(18) 0.056(2) -0.0138(16) 0.011(2) -0.009(2)
C13D 0.086(3) 0.127(3) 0.070(2) 0.038(2) -0.0266(17) -0.016(2)
C14D 0.086(3) 0.187(5) 0.091(3) 0.057(3) -0.040(2) -0.051(3)
C15D 0.134(4) 0.155(4) 0.083(2) 0.047(3) -0.054(2) -0.082(3)
C16D 0.122(3) 0.094(3) 0.066(2) 0.0162(18) -0.031(2) -0.048(2)
C17D 0.0515(14) 0.0365(12) 0.0559(14) -0.0035(10) 0.0104(12) -0.0079(11)
C18D 0.0536(14) 0.0364(11) 0.0507(13) -0.0055(10) 0.0083(11) 0.0042(10)
C19D 0.0367(12) 0.0483(13) 0.0589(15) -0.0045(11) 0.0045(11) 0.0059(10)
C20D 0.0440(13) 0.0475(14) 0.0560(15) -0.0021(12) 0.0130(11) -0.0003(11)
C22D 0.076(2) 0.0525(16) 0.0618(19) 0.0064(15) 0.0014(16) 0.0061(16)
O2A 0.0406(8) 0.0482(8) 0.0462(8) -0.0007(7) 0.0079(7) 0.0055(7)
O7A 0.0394(9) 0.0815(11) 0.0421(8) 0.0030(8) 0.0012(7) -0.0045(8)
O10A 0.0479(10) 0.0424(9) 0.0803(12) -0.0064(8) 0.0085(9) 0.0033(8)
O21A 0.0437(11) 0.1073(18) 0.1012(17) -0.0043(14) 0.0058(10) -0.0195(11)
O2B 0.0538(10) 0.0465(9) 0.0546(9) -0.0008(7) 0.0019(7) 0.0021(7)
O7B 0.0712(11) 0.0437(9) 0.0559(10) -0.0086(8) -0.0075(8) 0.0047(8)
O10B 0.0567(10) 0.0729(12) 0.0734(12) 0.0101(10) 0.0151(9) -0.0145(9)
O21B 0.0582(12) 0.0655(12) 0.0621(11) -0.0142(9) 0.0021(9) -0.0126(9)
O2C 0.0354(8) 0.0487(9) 0.0585(9) -0.0022(7) 0.0091(7) 0.0003(7)
O7C 0.0380(9) 0.0829(12) 0.0557(10) 0.0000(9) 0.0066(8) -0.0075(8)
O10C 0.0497(10) 0.0443(9) 0.0943(13) -0.0093(9) 0.0122(9) 0.0031(8)
O21C 0.0457(12) 0.1024(18) 0.1090(19) -0.0050(15) 0.0041(11) -0.0239(11)
O2D 0.0591(11) 0.0570(10) 0.0507(9) 0.0004(8) 0.0040(8) 0.0056(8)
O7D 0.0860(12) 0.0412(8) 0.0502(10) -0.0082(7) -0.0017(9) 0.0000(8)
O10D 0.0748(12) 0.0694(12) 0.0679(11) 0.0159(9) 0.0179(9) -0.0124(9)
O21D 0.0580(12) 0.0572(11) 0.0638(12) -0.0064(9) 0.0049(9) -0.0132(9)

loop_
_atom_type_symbol
_atom_type_description
_atom_type_scat_dispersion_real
_atom_type_scat_dispersion_imag
_atom_type_scat_source
C C 0.0033 0.0016 'International Tables Vol C Tables 4.2.6.8 and 6.1.1.4'
H H 0.0000 0.0000 'International Tables Vol C Tables 4.2.6.8 and 6.1.1.4'
O O 0.0106 0.0060 'International Tables Vol C Tables 4.2.6.8 and 6.1.1.4'

loop_
_geom_angle_atom_site_label_1
_geom_angle_atom_site_label_2
_geom_angle_atom_site_label_3
_geom_angle
_geom_angle_site_symmetry_1
_geom_angle_site_symmetry_3
_geom_angle_publ_flag
O10A C1A O2A 123.8(2) . . ?
O10A C1A C9A 126.3(2) . . ?
O2A C1A C9A 109.78(18) . . ?
O2A C3A C11A 108.5(2) . . ?
O2A C3A C4A 102.09(16) . . ?
C11A C3A C4A 118.4(2) . . ?
O2A C3A H3A 106.3(10) . . ?
C11A C3A H3A 108.1(10) . . ?
C4A C3A H3A 112.6(10) . . ?
C13A C4A C5A 118.9(2) . . ?
C13A C4A C3A 120.6(2) . . ?
C5A C4A C3A 120.2(2) . . ?
C16A C5A C4A 118.3(2) . . ?
C16A C5A C6A 119.5(2) . . ?
C4A C5A C6A 122.1(2) . . ?
O7A C6A C12A 104.58(19) . . ?
O7A C6A C5A 114.04(18) . . ?
C12A C6A C5A 112.7(2) . . ?
O7A C6A H6A 113.0(12) . . ?
C12A C6A H6A 107.3(13) . . ?
C5A C6A H6A 105.2(12) . . ?
O7A C8A C17A 105.54(19) . . ?
O7A C8A C9A 114.54(18) . . ?
C17A C8A C9A 109.64(19) . . ?
O7A C8A H8A 110.0(12) . . ?
C17A C8A H8A 110.7(12) . . ?
C9A C8A H8A 106.5(12) . . ?
C1A C9A C20A 114.5(2) . . ?
C1A C9A C8A 110.12(17) . . ?
C20A C9A C8A 110.8(2) . . ?
C1A C9A H9A 104.9(11) . . ?
C20A C9A H9A 109.7(11) . . ?
C8A C9A H9A 106.3(11) . . ?
C3A C11A H11A 110.2(17) . . ?
C3A C11A H11B 110.8(17) . . ?
H11A C11A H11B 104(3) . . ?
C3A C11A H11C 111.0(15) . . ?
H11A C11A H11C 109(2) . . ?
H11B C11A H11C 112(2) . . ?
C6A C12A H12A 111.4(15) . . ?
C6A C12A H12B 108.4(18) . . ?
H12A C12A H12B 99(2) . . ?
C6A C12A H12C 108.8(18) . . ?
H12A C12A H12C 109(2) . . ?
H12B C12A H12C 120(3) . . ?
C14A C13A C4A 121.2(3) . . ?
C14A C13A H13A 118.5(13) . . ?
C4A C13A H13A 120.2(13) . . ?
C15A C14A C13A 120.3(3) . . ?
C15A C14A H14A 121.3(16) . . ?
C13A C14A H14A 118.4(16) . . ?
C14A C15A C16A 119.3(3) . . ?
C14A C15A H15A 128.1(17) . . ?
C16A C15A H15A 112.5(17) . . ?
C5A C16A C15A 121.9(3) . . ?
C5A C16A H16A 117.2(15) . . ?
C15A C16A H16A 120.9(15) . . ?
C18A C17A C8A 125.9(3) . . ?
C18A C17A H17A 120.0(13) . . ?
C8A C17A H17A 114.1(13) . . ?
C17A C18A C19A 121.4(2) . . ?
C17A C18A C22A 122.6(3) . . ?
C19A C18A C22A 115.9(3) . . ?
O21A C19A C18A 110.5(2) . . ?
O21A C19A C20A 111.5(3) . . ?
C18A C19A C20A 112.6(2) . . ?
O21A C19A H19A 105.8(15) . . ?
C18A C19A H19A 110.8(14) . . ?
C20A C19A H19A 105.3(14) . . ?
C9A C20A C19A 109.8(2) . . ?
C9A C20A H20A 106.9(14) . . ?
C19A C20A H20A 110.1(15) . . ?
C9A C20A H20B 110.2(16) . . ?
C19A C20A H20B 108.6(16) . . ?
H20A C20A H20B 111(2) . . ?
C18A C22A H22A 112(2) . . ?
C18A C22A H22B 115(3) . . ?
H22A C22A H22B 104(3) . . ?
C18A C22A H22C 111(2) . . ?
H22A C22A H22C 106(3) . . ?
H22B C22A H22C 109(3) . . ?
O10B C1B O2B 123.7(2) . . ?
O10B C1B C9B 127.1(2) . . ?
O2B C1B C9B 109.1(2) . . ?
O2B C3B C11B 108.6(2) . . ?
O2B C3B C4B 103.44(18) . . ?
C11B C3B C4B 117.2(2) . . ?
O2B C3B H3B 108.7(13) . . ?
C11B C3B H3B 109.6(14) . . ?
C4B C3B H3B 109.0(14) . . ?
C13B C4B C5B 119.0(2) . . ?
C13B C4B C3B 120.5(2) . . ?
C5B C4B C3B 120.2(2) . . ?
C16B C5B C4B 118.6(3) . . ?
C16B C5B C6B 118.6(2) . . ?
C4B C5B C6B 122.8(2) . . ?
O7B C6B C12B 104.4(2) . . ?
O7B C6B C5B 114.5(2) . . ?
C12B C6B C5B 112.1(2) . . ?
O7B C6B H6B 108.2(14) . . ?
C12B C6B H6B 108.6(14) . . ?
C5B C6B H6B 108.8(14) . . ?
O7B C8B C17B 104.81(18) . . ?
O7B C8B C9B 114.23(19) . . ?
C17B C8B C9B 109.76(19) . . ?
O7B C8B H8B 106.8(11) . . ?
C17B C8B H8B 111.4(11) . . ?
C9B C8B H8B 109.8(11) . . ?
C1B C9B C20B 113.7(2) . . ?
C1B C9B C8B 111.11(18) . . ?
C20B C9B C8B 110.23(19) . . ?
C1B C9B H9B 108.6(10) . . ?
C20B C9B H9B 107.1(11) . . ?
C8B C9B H9B 105.8(11) . . ?
C3B C11B H11D 111.9(16) . . ?
C3B C11B H11E 109(2) . . ?
H11D C11B H11E 110(3) . . ?
C3B C11B H11F 108.1(18) . . ?
H11D C11B H11F 109(2) . . ?
H11E C11B H11F 110(3) . . ?
C6B C12B H12D 109.1(19) . . ?
C6B C12B H12E 104.0(16) . . ?
H12D C12B H12E 114(2) . . ?
C6B C12B H12F 108.0(15) . . ?
H12D C12B H12F 106(2) . . ?
H12E C12B H12F 116(2) . . ?
C14B C13B C4B 121.2(3) . . ?
C14B C13B H13B 124.8(12) . . ?
C4B C13B H13B 113.8(12) . . ?
C15B C14B C13B 119.8(3) . . ?
C15B C14B H14B 125(2) . . ?
C13B C14B H14B 115(2) . . ?
C14B C15B C16B 119.8(3) . . ?
C14B C15B H15B 121.3(15) . . ?
C16B C15B H15B 118.9(15) . . ?
C15B C16B C5B 121.6(3) . . ?
C15B C16B H16B 121.8(19) . . ?
C5B C16B H16B 116.3(19) . . ?
C18B C17B C8B 126.0(2) . . ?
C18B C17B H17B 120.4(13) . . ?
C8B C17B H17B 113.6(13) . . ?
C17B C18B C22B 123.6(3) . . ?
C17B C18B C19B 121.2(2) . . ?
C22B C18B C19B 115.2(3) . . ?
O21B C19B C18B 106.6(2) . . ?
O21B C19B C20B 111.2(2) . . ?
C18B C19B C20B 112.9(2) . . ?
O21B C19B H19B 107.1(14) . . ?
C18B C19B H19B 113.7(14) . . ?
C20B C19B H19B 105.3(14) . . ?
C19B C20B C9B 110.5(2) . . ?
C19B C20B H20C 109.9(14) . . ?
C9B C20B H20C 108.0(14) . . ?
C19B C20B H20D 107.3(15) . . ?
C9B C20B H20D 110.5(15) . . ?
H20C C20B H20D 111(2) . . ?
C18B C22B H22D 108.8(17) . . ?
C18B C22B H22E 113(2) . . ?
H22D C22B H22E 112(3) . . ?
C18B C22B H22F 111.3(17) . . ?
H22D C22B H22F 101(2) . . ?
H22E C22B H22F 110(3) . . ?
O10C C1C O2C 124.6(2) . . ?
O10C C1C C9C 125.8(2) . . ?
O2C C1C C9C 109.50(18) . . ?
O2C C3C C11C 108.9(2) . . ?
O2C C3C C4C 101.99(17) . . ?
C11C C3C C4C 118.1(2) . . ?
O2C C3C H3C 108.9(13) . . ?
C11C C3C H3C 111.4(13) . . ?
C4C C3C H3C 106.9(13) . . ?
C13C C4C C5C 119.4(2) . . ?
C13C C4C C3C 120.4(2) . . ?
C5C C4C C3C 119.9(2) . . ?
C16C C5C C4C 118.5(2) . . ?
C16C C5C C6C 119.2(2) . . ?
C4C C5C C6C 122.3(2) . . ?
O7C C6C C12C 104.5(2) . . ?
O7C C6C C5C 114.3(2) . . ?
C12C C6C C5C 113.0(2) . . ?
O7C C6C H6C 104.5(13) . . ?
C12C C6C H6C 108.2(13) . . ?
C5C C6C H6C 111.6(13) . . ?
O7C C8C C17C 105.47(19) . . ?
O7C C8C C9C 114.67(18) . . ?
C17C C8C C9C 109.5(2) . . ?
O7C C8C H8C 108.8(13) . . ?
C17C C8C H8C 107.3(13) . . ?
C9C C8C H8C 110.9(13) . . ?
C1C C9C C20C 114.6(2) . . ?
C1C C9C C8C 110.54(18) . . ?
C20C C9C C8C 110.9(2) . . ?
C1C C9C H9C 104.5(13) . . ?
C20C C9C H9C 109.8(13) . . ?
C8C C9C H9C 105.9(13) . . ?
C3C C11C H11G 107.4(16) . . ?
C3C C11C H11H 105.0(17) . . ?
H11G C11C H11H 111(2) . . ?
C3C C11C H11I 114.3(19) . . ?
H11G C11C H11I 117(3) . . ?
H11H C11C H11I 102(3) . . ?
C6C C12C H12G 111.9(15) . . ?
C6C C12C H12H 107.8(16) . . ?
H12G C12C H12H 108(2) . . ?
C6C C12C H12I 110.9(19) . . ?
H12G C12C H12I 112(3) . . ?
H12H C12C H12I 105(2) . . ?
C14C C13C C4C 120.2(3) . . ?
C14C C13C H13C 118.2(16) . . ?
C4C C13C H13C 121.6(16) . . ?
C15C C14C C13C 120.9(3) . . ?
C15C C14C H14C 118(2) . . ?
C13C C14C H14C 121(2) . . ?
C14C C15C C16C 119.6(3) . . ?
C14C C15C H15C 117(2) . . ?
C16C C15C H15C 123(2) . . ?
C15C C16C C5C 121.3(3) . . ?
C15C C16C H16C 119.2(15) . . ?
C5C C16C H16C 119.4(15) . . ?
C18C C17C C8C 125.9(3) . . ?
C18C C17C H17C 122.2(14) . . ?
C8C C17C H17C 111.9(14) . . ?
C17C C18C C22C 123.0(3) . . ?
C17C C18C C19C 121.4(2) . . ?
C22C C18C C19C 115.6(3) . . ?
O21C C19C C18C 110.7(2) . . ?
O21C C19C C20C 111.2(3) . . ?
C18C C19C C20C 112.8(2) . . ?
O21C C19C H19C 108.4(17) . . ?
C18C C19C H19C 107.2(17) . . ?
C20C C19C H19C 106.3(16) . . ?
C19C C20C C9C 110.1(2) . . ?
C19C C20C H20E 109.8(15) . . ?
C9C C20C H20E 111.5(16) . . ?
C19C C20C H20F 108.9(16) . . ?
C9C C20C H20F 111.2(16) . . ?
H20E C20C H20F 105(2) . . ?
C18C C22C H22G 110(2) . . ?
C18C C22C H22H 113.0(19) . . ?
H22G C22C H22H 109(3) . . ?
C18C C22C H22I 109.3(18) . . ?
H22G C22C H22I 111(3) . . ?
H22H C22C H22I 105(3) . . ?
O10D C1D O2D 124.1(2) . . ?
O10D C1D C9D 126.2(2) . . ?
O2D C1D C9D 109.64(19) . . ?
O2D C3D C11D 108.7(3) . . ?
O2D C3D C4D 103.08(19) . . ?
C11D C3D C4D 117.4(3) . . ?
O2D C3D H3D 103.0(11) . . ?
C11D C3D H3D 112.9(12) . . ?
C4D C3D H3D 110.3(12) . . ?
C13D C4D C5D 118.4(3) . . ?
C13D C4D C3D 121.4(3) . . ?
C5D C4D C3D 120.2(3) . . ?
C16D C5D C4D 118.3(3) . . ?
C16D C5D C6D 119.0(3) . . ?
C4D C5D C6D 122.6(3) . . ?
O7D C6D C5D 114.4(2) . . ?
O7D C6D C12D 102.8(2) . . ?
C5D C6D C12D 115.0(3) . . ?
O7D C6D H6D 107.6(14) . . ?
C5D C6D H6D 111.4(14) . . ?
C12D C6D H6D 104.7(14) . . ?
O7D C8D C17D 104.01(17) . . ?
O7D C8D C9D 113.75(18) . . ?
C17D C8D C9D 109.39(19) . . ?
O7D C8D H8D 108.1(11) . . ?
C17D C8D H8D 111.0(11) . . ?
C9D C8D H8D 110.4(11) . . ?
C1D C9D C20D 113.72(19) . . ?
C1D C9D C8D 110.85(18) . . ?
C20D C9D C8D 110.70(19) . . ?
C1D C9D H9D 105.7(11) . . ?
C20D C9D H9D 110.6(11) . . ?
C8D C9D H9D 104.8(11) . . ?
C3D C11D H11J 110.3(16) . . ?
C3D C11D H11K 109.9(18) . . ?
H11J C11D H11K 106(2) . . ?
C3D C11D H11L 111(2) . . ?
H11J C11D H11L 110(3) . . ?
H11K C11D H11L 110(3) . . ?
C6D C12D H12J 108.1(18) . . ?
C6D C12D H12K 106(2) . . ?
H12J C12D H12K 111(3) . . ?
C6D C12D H12L 112(2) . . ?
H12J C12D H12L 105(3) . . ?
H12K C12D H12L 114(3) . . ?
C14D C13D C4D 121.0(4) . . ?
C14D C13D H13D 123.2(18) . . ?
C4D C13D H13D 115.7(17) . . ?
C15D C14D C13D 120.7(4) . . ?
C15D C14D H14D 130(2) . . ?
C13D C14D H14D 109(2) . . ?
C14D C15D C16D 119.6(4) . . ?
C14D C15D H15D 125(2) . . ?
C16D C15D H15D 115(2) . . ?
C15D C16D C5D 122.0(4) . . ?
C15D C16D H16D 122(2) . . ?
C5D C16D H16D 116(2) . . ?
C18D C17D C8D 125.7(2) . . ?
C18D C17D H17D 118.6(14) . . ?
C8D C17D H17D 115.7(14) . . ?
C17D C18D C22D 123.4(2) . . ?
C17D C18D C19D 121.2(2) . . ?
C22D C18D C19D 115.4(2) . . ?
O21D C19D C18D 105.79(19) . . ?
O21D C19D C20D 111.22(19) . . ?
C18D C19D C20D 113.29(19) . . ?
O21D C19D H19D 108.3(12) . . ?
C18D C19D H19D 108.0(12) . . ?
C20D C19D H19D 110.0(12) . . ?
C9D C20D C19D 110.92(19) . . ?
C9D C20D H20G 109.0(13) . . ?
C19D C20D H20G 113.8(13) . . ?
C9D C20D H20H 109.1(13) . . ?
C19D C20D H20H 110.6(13) . . ?
H20G C20D H20H 103.0(18) . . ?
C18D C22D H22J 110.7(15) . . ?
C18D C22D H22K 108.4(17) . . ?
H22J C22D H22K 106(2) . . ?
C18D C22D H22L 103(2) . . ?
H22J C22D H22L 112(3) . . ?
H22K C22D H22L 117(3) . . ?
C1A O2A C3A 119.00(16) . . ?
C8A O7A C6A 120.28(16) . . ?
C19A O21A H21A 114(5) . . ?
C1B O2B C3B 119.8(2) . . ?
C8B O7B C6B 120.24(17) . . ?
C19B O21B H21B 106(3) . . ?
C1C O2C C3C 118.50(17) . . ?
C8C O7C C6C 119.45(17) . . ?
C19C O21C H21C 102(5) . . ?
C1D O2D C3D 119.25(19) . . ?
C8D O7D C6D 119.54(18) . . ?
C19D O21D H21D 108.3(19) . . ?

loop_
_geom_bond_atom_site_label_1
_geom_bond_atom_site_label_2
_geom_bond_distance
_geom_bond_site_symmetry_2
_geom_bond_publ_flag
C1A O10A 1.207(3) . ?
C1A O2A 1.334(3) . ?
C1A C9A 1.500(3) . ?
C3A O2A 1.462(2) . ?
C3A C11A 1.498(3) . ?
C3A C4A 1.510(3) . ?
C3A H3A 0.975(18) . ?
C4A C13A 1.383(3) . ?
C4A C5A 1.409(3) . ?
C5A C16A 1.380(3) . ?
C5A C6A 1.525(3) . ?
C6A O7A 1.442(3) . ?
C6A C12A 1.507(3) . ?
C6A H6A 0.90(2) . ?
C8A O7A 1.437(3) . ?
C8A C17A 1.485(3) . ?
C8A C9A 1.538(3) . ?
C8A H8A 0.96(2) . ?
C9A C20A 1.505(3) . ?
C9A H9A 1.01(2) . ?
C11A H11A 0.95(3) . ?
C11A H11B 0.98(3) . ?
C11A H11C 0.98(3) . ?
C12A H12A 1.01(3) . ?
C12A H12B 0.95(3) . ?
C12A H12C 1.01(3) . ?
C13A C14A 1.375(4) . ?
C13A H13A 0.97(2) . ?
C14A C15A 1.363(4) . ?
C14A H14A 0.90(3) . ?
C15A C16A 1.383(4) . ?
C15A H15A 0.97(3) . ?
C16A H16A 0.92(2) . ?
C17A C18A 1.321(4) . ?
C17A H17A 1.01(2) . ?
C18A C19A 1.497(4) . ?
C18A C22A 1.504(4) . ?
C19A O21A 1.432(3) . ?
C19A C20A 1.513(4) . ?
C19A H19A 0.95(2) . ?
C20A H20A 0.98(3) . ?
C20A H20B 0.95(3) . ?
C22A H22A 0.92(3) . ?
C22A H22B 0.98(5) . ?
C22A H22C 0.96(4) . ?
C1B O10B 1.195(3) . ?
C1B O2B 1.350(3) . ?
C1B C9B 1.499(3) . ?
C3B O2B 1.457(3) . ?
C3B C11B 1.499(4) . ?
C3B C4B 1.530(3) . ?
C3B H3B 0.94(2) . ?
C4B C13B 1.386(4) . ?
C4B C5B 1.404(3) . ?
C5B C16B 1.390(4) . ?
C5B C6B 1.523(4) . ?
C6B O7B 1.442(3) . ?
C6B C12B 1.520(4) . ?
C6B H6B 0.96(3) . ?
C8B O7B 1.438(3) . ?
C8B C17B 1.485(3) . ?
C8B C9B 1.544(3) . ?
C8B H8B 1.01(2) . ?
C9B C20B 1.521(3) . ?
C9B H9B 0.99(2) . ?
C11B H11D 0.99(3) . ?
C11B H11E 0.95(4) . ?
C11B H11F 0.98(3) . ?
C12B H12D 1.00(4) . ?
C12B H12E 0.93(2) . ?
C12B H12F 1.05(3) . ?
C13B C14B 1.384(5) . ?
C13B H13B 0.98(2) . ?
C14B C15B 1.370(5) . ?
C14B H14B 0.96(3) . ?
C15B C16B 1.374(4) . ?
C15B H15B 1.00(3) . ?
C16B H16B 0.96(3) . ?
C17B C18B 1.328(3) . ?
C17B H17B 0.96(2) . ?
C18B C22B 1.499(4) . ?
C18B C19B 1.502(4) . ?
C19B O21B 1.446(3) . ?
C19B C20B 1.504(4) . ?
C19B H19B 0.99(3) . ?
C20B H20C 0.98(3) . ?
C20B H20D 0.94(3) . ?
C22B H22D 1.05(3) . ?
C22B H22E 0.87(3) . ?
C22B H22F 1.02(3) . ?
C1C O10C 1.205(3) . ?
C1C O2C 1.328(3) . ?
C1C C9C 1.503(3) . ?
C3C O2C 1.473(3) . ?
C3C C11C 1.498(4) . ?
C3C C4C 1.517(3) . ?
C3C H3C 0.92(2) . ?
C4C C13C 1.388(3) . ?
C4C C5C 1.398(3) . ?
C5C C16C 1.388(4) . ?
C5C C6C 1.518(4) . ?
C6C O7C 1.450(3) . ?
C6C C12C 1.516(4) . ?
C6C H6C 0.94(2) . ?
C8C O7C 1.432(3) . ?
C8C C17C 1.494(3) . ?
C8C C9C 1.539(3) . ?
C8C H8C 0.97(2) . ?
C9C C20C 1.512(3) . ?
C9C H9C 0.89(2) . ?
C11C H11G 0.97(3) . ?
C11C H11H 1.02(3) . ?
C11C H11I 0.91(3) . ?
C12C H12G 0.96(3) . ?
C12C H12H 0.98(3) . ?
C12C H12I 0.98(3) . ?
C13C C14C 1.373(4) . ?
C13C H13C 1.00(3) . ?
C14C C15C 1.358(5) . ?
C14C H14C 0.93(3) . ?
C15C C16C 1.371(5) . ?
C15C H15C 0.83(3) . ?
C16C H16C 0.99(3) . ?
C17C C18C 1.330(3) . ?
C17C H17C 0.90(2) . ?
C18C C22C 1.491(4) . ?
C18C C19C 1.494(4) . ?
C19C O21C 1.431(4) . ?
C19C C20C 1.505(4) . ?
C19C H19C 0.92(3) . ?
C20C H20E 0.92(3) . ?
C20C H20F 0.97(3) . ?
C22C H22G 0.87(3) . ?
C22C H22H 0.94(3) . ?
C22C H22I 1.01(3) . ?
C1D O10D 1.204(3) . ?
C1D O2D 1.343(3) . ?
C1D C9D 1.502(3) . ?
C3D O2D 1.459(3) . ?
C3D C11D 1.501(4) . ?
C3D C4D 1.520(4) . ?
C3D H3D 1.02(2) . ?
C4D C13D 1.389(4) . ?
C4D C5D 1.394(4) . ?
C5D C16D 1.390(4) . ?
C5D C6D 1.511(4) . ?
C6D O7D 1.446(3) . ?
C6D C12D 1.529(4) . ?
C6D H6D 0.94(2) . ?
C8D O7D 1.438(3) . ?
C8D C17D 1.496(3) . ?
C8D C9D 1.535(3) . ?
C8D H8D 0.979(19) . ?
C9D C20D 1.504(3) . ?
C9D H9D 0.92(2) . ?
C11D H11J 0.96(3) . ?
C11D H11K 1.01(3) . ?
C11D H11L 0.91(3) . ?
C12D H12J 0.93(3) . ?
C12D H12K 0.95(4) . ?
C12D H12L 1.11(4) . ?
C13D C14D 1.374(5) . ?
C13D H13D 0.88(2) . ?
C14D C15D 1.340(7) . ?
C14D H14D 0.92(3) . ?
C15D C16D 1.359(6) . ?
C15D H15D 0.98(4) . ?
C16D H16D 0.93(3) . ?
C17D C18D 1.325(3) . ?
C17D H17D 0.90(2) . ?
C18D C22D 1.494(4) . ?
C18D C19D 1.497(3) . ?
C19D O21D 1.434(3) . ?
C19D C20D 1.518(3) . ?
C19D H19D 0.96(2) . ?
C20D H20G 0.97(2) . ?
C20D H20H 1.00(3) . ?
C22D H22J 1.01(3) . ?
C22D H22K 0.94(3) . ?
C22D H22L 0.93(4) . ?
O21A H21A 0.75(6) . ?
O21B H21B 0.81(3) . ?
O21C H21C 0.75(6) . ?
O21D H21D 0.82(3) . ?

loop_
_geom_hbond_atom_site_label_D
_geom_hbond_atom_site_label_H
_geom_hbond_atom_site_label_A
_geom_hbond_distance_DH
_geom_hbond_distance_HA
_geom_hbond_distance_DA
_geom_hbond_angle_DHA
_geom_hbond_site_symmetry_A
O21A H21A O21B 0.75(6) 2.25(6) 2.996(3) 169(7) 1_455
O21B H21B O10C 0.81(3) 2.12(4) 2.860(3) 152(3) .
O21D H21D O10A 0.82(3) 2.05(3) 2.818(3) 154(2) 1_655
O21C H21C O21D 0.75(6) 2.35(6) 2.987(3) 144(6) .

loop_
_geom_torsion_atom_site_label_1
_geom_torsion_atom_site_label_2
_geom_torsion_atom_site_label_3
_geom_torsion_atom_site_label_4
_geom_torsion
_geom_torsion_site_symmetry_1
_geom_torsion_site_symmetry_2
_geom_torsion_site_symmetry_3
_geom_torsion_site_symmetry_4
_geom_torsion_publ_flag
O2A C3A C4A C13A 110.2(2) . . . . ?
C11A C3A C4A C13A -8.8(3) . . . . ?
O2A C3A C4A C5A -64.0(2) . . . . ?
C11A C3A C4A C5A 177.0(2) . . . . ?
C13A C4A C5A C16A -1.0(3) . . . . ?
C3A C4A C5A C16A 173.4(2) . . . . ?
C13A C4A C5A C6A 177.4(2) . . . . ?
C3A C4A C5A C6A -8.2(3) . . . . ?
C16A C5A C6A O7A -70.7(3) . . . . ?
C4A C5A C6A O7A 110.9(2) . . . . ?
C16A C5A C6A C12A 48.3(3) . . . . ?
C4A C5A C6A C12A -130.0(2) . . . . ?
O10A C1A C9A C20A 7.0(3) . . . . ?
O2A C1A C9A C20A -177.1(2) . . . . ?
O10A C1A C9A C8A -118.5(2) . . . . ?
O2A C1A C9A C8A 57.3(2) . . . . ?
O7A C8A C9A C1A 55.7(3) . . . . ?
C17A C8A C9A C1A 174.05(19) . . . . ?
O7A C8A C9A C20A -72.0(2) . . . . ?
C17A C8A C9A C20A 46.4(3) . . . . ?
C5A C4A C13A C14A -0.3(4) . . . . ?
C3A C4A C13A C14A -174.7(2) . . . . ?
C4A C13A C14A C15A 1.5(4) . . . . ?
C13A C14A C15A C16A -1.4(4) . . . . ?
C4A C5A C16A C15A 1.1(4) . . . . ?
C6A C5A C16A C15A -177.3(2) . . . . ?
C14A C15A C16A C5A 0.1(4) . . . . ?
O7A C8A C17A C18A 109.0(3) . . . . ?
C9A C8A C17A C18A -14.9(3) . . . . ?
C8A C17A C18A C19A -0.9(4) . . . . ?
C8A C17A C18A C22A 176.0(3) . . . . ?
C17A C18A C19A O21A 110.5(3) . . . . ?
C22A C18A C19A O21A -66.6(3) . . . . ?
C17A C18A C19A C20A -15.0(4) . . . . ?
C22A C18A C19A C20A 167.9(3) . . . . ?
C1A C9A C20A C19A 171.2(2) . . . . ?
C8A C9A C20A C19A -63.5(3) . . . . ?
O21A C19A C20A C9A -78.6(3) . . . . ?
C18A C19A C20A C9A 46.3(3) . . . . ?
O2B C3B C4B C13B -113.8(2) . . . . ?
C11B C3B C4B C13B 5.6(4) . . . . ?
O2B C3B C4B C5B 60.9(3) . . . . ?
C11B C3B C4B C5B -179.7(3) . . . . ?
C13B C4B C5B C16B -0.2(3) . . . . ?
C3B C4B C5B C16B -175.0(2) . . . . ?
C13B C4B C5B C6B -178.0(2) . . . . ?
C3B C4B C5B C6B 7.2(3) . . . . ?
C16B C5B C6B O7B 71.2(3) . . . . ?
C4B C5B C6B O7B -111.0(2) . . . . ?
C16B C5B C6B C12B -47.6(3) . . . . ?
C4B C5B C6B C12B 130.2(3) . . . . ?
O10B C1B C9B C20B -1.8(3) . . . . ?
O2B C1B C9B C20B -179.64(19) . . . . ?
O10B C1B C9B C8B 123.2(3) . . . . ?
O2B C1B C9B C8B -54.6(2) . . . . ?
O7B C8B C9B C1B -56.5(3) . . . . ?
C17B C8B C9B C1B -173.9(2) . . . . ?
O7B C8B C9B C20B 70.4(2) . . . . ?
C17B C8B C9B C20B -46.9(3) . . . . ?
C5B C4B C13B C14B 0.8(4) . . . . ?
C3B C4B C13B C14B 175.6(2) . . . . ?
C4B C13B C14B C15B -1.2(4) . . . . ?
C13B C14B C15B C16B 1.0(5) . . . . ?
C14B C15B C16B C5B -0.4(4) . . . . ?
C4B C5B C16B C15B 0.0(4) . . . . ?
C6B C5B C16B C15B 177.9(2) . . . . ?
O7B C8B C17B C18B -105.2(3) . . . . ?
C9B C8B C17B C18B 17.9(3) . . . . ?
C8B C17B C18B C22B 177.5(3) . . . . ?
C8B C17B C18B C19B -2.1(4) . . . . ?
C17B C18B C19B O21B -106.4(2) . . . . ?
C22B C18B C19B O21B 73.9(3) . . . . ?
C17B C18B C19B C20B 16.0(3) . . . . ?
C22B C18B C19B C20B -163.7(2) . . . . ?
O21B C19B C20B C9B 74.0(3) . . . . ?
C18B C19B C20B C9B -45.8(3) . . . . ?
C1B C9B C20B C19B -171.8(2) . . . . ?
C8B C9B C20B C19B 62.7(3) . . . . ?
O2C C3C C4C C13C -109.7(2) . . . . ?
C11C C3C C4C C13C 9.6(3) . . . . ?
O2C C3C C4C C5C 64.6(2) . . . . ?
C11C C3C C4C C5C -176.1(2) . . . . ?
C13C C4C C5C C16C 0.2(3) . . . . ?
C3C C4C C5C C16C -174.1(2) . . . . ?
C13C C4C C5C C6C -176.9(2) . . . . ?
C3C C4C C5C C6C 8.7(3) . . . . ?
C16C C5C C6C O7C 71.0(3) . . . . ?
C4C C5C C6C O7C -111.9(2) . . . . ?
C16C C5C C6C C12C -48.4(3) . . . . ?
C4C C5C C6C C12C 128.7(3) . . . . ?
O10C C1C C9C C20C -7.4(3) . . . . ?
O2C C1C C9C C20C 175.7(2) . . . . ?
O10C C1C C9C C8C 118.8(2) . . . . ?
O2C C1C C9C C8C -58.1(2) . . . . ?
O7C C8C C9C C1C -55.5(3) . . . . ?
C17C C8C C9C C1C -173.74(19) . . . . ?
O7C C8C C9C C20C 72.8(3) . . . . ?
C17C C8C C9C C20C -45.4(3) . . . . ?
C5C C4C C13C C14C -0.3(4) . . . . ?
C3C C4C C13C C14C 174.0(2) . . . . ?
C4C C13C C14C C15C 0.4(4) . . . . ?
C13C C14C C15C C16C -0.4(5) . . . . ?
C14C C15C C16C C5C 0.2(5) . . . . ?
C4C C5C C16C C15C -0.2(4) . . . . ?
C6C C5C C16C C15C 177.1(3) . . . . ?
O7C C8C C17C C18C -110.2(3) . . . . ?
C9C C8C C17C C18C 13.6(3) . . . . ?
C8C C17C C18C C22C -175.4(3) . . . . ?
C8C C17C C18C C19C 2.1(4) . . . . ?
C17C C18C C19C O21C -110.9(3) . . . . ?
C22C C18C C19C O21C 66.8(3) . . . . ?
C17C C18C C19C C20C 14.4(4) . . . . ?
C22C C18C C19C C20C -167.9(3) . . . . ?
O21C C19C C20C C9C 78.8(3) . . . . ?
C18C C19C C20C C9C -46.3(3) . . . . ?
C1C C9C C20C C19C -170.5(2) . . . . ?
C8C C9C C20C C19C 63.5(3) . . . . ?
O2D C3D C4D C13D 114.7(3) . . . . ?
C11D C3D C4D C13D -4.6(4) . . . . ?
O2D C3D C4D C5D -61.9(3) . . . . ?
C11D C3D C4D C5D 178.8(3) . . . . ?
C13D C4D C5D C16D -0.3(4) . . . . ?
C3D C4D C5D C16D 176.5(3) . . . . ?
C13D C4D C5D C6D 177.9(3) . . . . ?
C3D C4D C5D C6D -5.4(4) . . . . ?
C16D C5D C6D O7D -71.2(3) . . . . ?
C4D C5D C6D O7D 110.7(3) . . . . ?
C16D C5D C6D C12D 47.6(4) . . . . ?
C4D C5D C6D C12D -130.5(3) . . . . ?
O10D C1D C9D C20D -1.6(3) . . . . ?
O2D C1D C9D C20D 176.12(19) . . . . ?
O10D C1D C9D C8D -127.1(2) . . . . ?
O2D C1D C9D C8D 50.6(2) . . . . ?
O7D C8D C9D C1D 60.0(3) . . . . ?
C17D C8D C9D C1D 175.80(19) . . . . ?
O7D C8D C9D C20D -67.2(3) . . . . ?
C17D C8D C9D C20D 48.6(3) . . . . ?
C5D C4D C13D C14D -0.4(5) . . . . ?
C3D C4D C13D C14D -177.1(3) . . . . ?
C4D C13D C14D C15D 0.4(6) . . . . ?
C13D C14D C15D C16D 0.3(7) . . . . ?
C14D C15D C16D C5D -1.0(6) . . . . ?
C4D C5D C16D C15D 1.0(5) . . . . ?
C6D C5D C16D C15D -177.2(3) . . . . ?
O7D C8D C17D C18D 101.1(2) . . . . ?
C9D C8D C17D C18D -20.8(3) . . . . ?
C8D C17D C18D C22D -174.8(2) . . . . ?
C8D C17D C18D C19D 3.9(4) . . . . ?
C17D C18D C19D O21D 107.3(2) . . . . ?
C22D C18D C19D O21D -73.9(3) . . . . ?
C17D C18D C19D C20D -14.7(3) . . . . ?
C22D C18D C19D C20D 164.0(2) . . . . ?
C1D C9D C20D C19D 172.64(19) . . . . ?
C8D C9D C20D C19D -61.8(3) . . . . ?
O21D C19D C20D C9D -75.6(2) . . . . ?
C18D C19D C20D C9D 43.4(3) . . . . ?
O10A C1A O2A C3A 32.8(3) . . . . ?
C9A C1A O2A C3A -143.21(18) . . . . ?
C11A C3A O2A C1A -118.3(2) . . . . ?
C4A C3A O2A C1A 115.87(19) . . . . ?
C17A C8A O7A C6A 163.6(2) . . . . ?
C9A C8A O7A C6A -75.7(3) . . . . ?
C12A C6A O7A C8A -172.5(2) . . . . ?
C5A C6A O7A C8A -48.9(3) . . . . ?
O10B C1B O2B C3B -33.5(3) . . . . ?
C9B C1B O2B C3B 144.42(19) . . . . ?
C11B C3B O2B C1B 119.8(3) . . . . ?
C4B C3B O2B C1B -115.1(2) . . . . ?
C17B C8B O7B C6B -167.9(2) . . . . ?
C9B C8B O7B C6B 71.9(3) . . . . ?
C12B C6B O7B C8B 177.6(2) . . . . ?
C5B C6B O7B C8B 54.6(3) . . . . ?
O10C C1C O2C C3C -34.7(3) . . . . ?
C9C C1C O2C C3C 142.19(18) . . . . ?
C11C C3C O2C C1C 118.6(3) . . . . ?
C4C C3C O2C C1C -115.8(2) . . . . ?
C17C C8C O7C C6C -163.3(2) . . . . ?
C9C C8C O7C C6C 76.2(3) . . . . ?
C12C C6C O7C C8C 172.2(2) . . . . ?
C5C C6C O7C C8C 48.1(3) . . . . ?
O10D C1D O2D C3D 33.8(3) . . . . ?
C9D C1D O2D C3D -144.0(2) . . . . ?
C11D C3D O2D C1D -118.3(3) . . . . ?
C4D C3D O2D C1D 116.5(2) . . . . ?
C17D C8D O7D C6D 169.4(2) . . . . ?
C9D C8D O7D C6D -71.6(3) . . . . ?
C5D C6D O7D C8D -57.3(3) . . . . ?
C12D C6D O7D C8D 177.3(3) . . . . ?
